data_7009060
loop_
_publ_author_name
'Evans, William J.'
'Johnston, Matthew A.'
'Clark, Robert D.'
'Ziller, Joseph W.'

_publ_section_title
;
 Variability of (ring centroid)--Ln--(ring centroid) angles in the
 mixed ligand C5Me5/C8H8 complexes (C5Me5)Ln(C8H8) and
 [(C5Me5)Yb(THF)](\m-\h8&#x2236;\h8-C8H8)[Yb(C5Me5)]
;
_journal_issue 10
_journal_name_full 'Journal of the Chemical Society, Dalton Transactions'
_journal_page_first 1609
_journal_paper_doi 10.1039/a908412f
_journal_year 2000
_chemical_formula_sum 'C18 H23 Sm'
_chemical_formula_weight 389.71
_chemical_name_systematic
; 
 ? 
;
_space_group_IT_number 62
_symmetry_cell_setting orthorhombic
_symmetry_space_group_name_Hall '-P 2ac 2n'
_symmetry_space_group_name_H-M 'P n m a'
_atom_sites_solution_hydrogens difmap
_atom_sites_solution_primary direct
_atom_sites_solution_secondary difmap
_audit_creation_method SHELXTL
_cell_angle_alpha 90.00
_cell_angle_beta 90.00
_cell_angle_gamma 90.00
_cell_formula_units_Z 4
_cell_length_a 10.4410(6)
_cell_length_b 12.8707(8)
_cell_length_c 11.7331(7)
_cell_measurement_temperature 158
_cell_volume 1576.73(16)
_computing_cell_refinement 'Siemens SMART/SAINT'
_computing_data_collection 'Siemens SMART'
_computing_data_reduction 'Siemens SAINT'
_computing_molecular_graphics 'Siemens SHELXTL'
_computing_publication_material 'Siemens SHELXTL'
_computing_structure_refinement 'Siemens SHELXTL'
_computing_structure_solution 'Siemens SHELXTL'
_diffrn_ambient_temperature 158
_diffrn_measurement_device 'Siemens Platform CCD'
_diffrn_measurement_method '\w scans'
_diffrn_radiation_monochromator graphite
_diffrn_radiation_source 'sealed tube'
_diffrn_radiation_type MoK\a
_diffrn_radiation_wavelength 0.71073
_diffrn_reflns_av_R_equivalents 0.0309
_diffrn_reflns_av_sigmaI/netI 0.0242
_diffrn_reflns_limit_h_max 13
_diffrn_reflns_limit_h_min -11
_diffrn_reflns_limit_k_max 16
_diffrn_reflns_limit_k_min -17
_diffrn_reflns_limit_l_max 11
_diffrn_reflns_limit_l_min -15
_diffrn_reflns_number 9405
_diffrn_reflns_theta_max 28.32
_diffrn_reflns_theta_min 2.35
_exptl_absorpt_coefficient_mu 3.709
_exptl_absorpt_correction_type none
_exptl_crystal_colour Red
_exptl_crystal_density_diffrn 1.642
_exptl_crystal_density_meas ?
_exptl_crystal_density_method none
_exptl_crystal_description Irregular
_exptl_crystal_F_000 772
_exptl_crystal_size_max 0.15
_exptl_crystal_size_mid 0.10
_exptl_crystal_size_min 0.08
_refine_diff_density_max 0.529
_refine_diff_density_min -0.471
_refine_diff_density_rms 0.087
_refine_ls_extinction_coef 0.0005(2)
_refine_ls_extinction_expression Fc^*^=kFc[1+0.001xFc^2^\l^3^/sin(2\q)]^-1/4^
_refine_ls_extinction_method SHELXTL
_refine_ls_goodness_of_fit_all 1.115
_refine_ls_goodness_of_fit_obs 1.213
_refine_ls_hydrogen_treatment refall
_refine_ls_matrix_type full
_refine_ls_number_parameters 139
_refine_ls_number_reflns 2003
_refine_ls_number_restraints 0
_refine_ls_restrained_S_all 1.115
_refine_ls_restrained_S_obs 1.213
_refine_ls_R_factor_all 0.0440
_refine_ls_R_factor_obs 0.0266
_refine_ls_shift/esd_max 0.000
_refine_ls_shift/esd_mean 0.000
_refine_ls_structure_factor_coef Fsqd
_refine_ls_weighting_details 'w=1/[\s^2^(Fo^2^)+(0.0171P)^2^+1.7035P] where P=(Fo^2^+2Fc^2^)/3'
_refine_ls_weighting_scheme calc
_refine_ls_wR_factor_all 0.0524
_refine_ls_wR_factor_obs 0.0485
_reflns_number_observed 1487
_reflns_number_total 2003
_reflns_observed_criterion >2sigma(I)
_cod_data_source_file a908412f.txt
_cod_data_source_block rdc9
_cod_depositor_comments
;
The following automatic conversions were performed:
'_symmetry_cell_setting' value 'Orthorhombic' changed to 'orthorhombic'
according to '/home/saulius/struct/CIF-dictionaries/cif_core.dic'
dictionary named 'cif_core.dic' version 2.4.1 from 2010-06-29.

Automatic conversion script
Id: cif_fix_enum 1527 2010-12-29 10:47:43Z saulius 

The following automatic conversions were performed:

'_exptl_crystal_density_meas' value 'none' was changed to '?' - the
value is perceived as not measured.

Automatic conversion script
Id: cif_fix_values 3008 2015-01-20 13:52:24Z robertas 

The following automatic conversions were performed:

'_refine_ls_weighting_scheme' value 'calc
w=1/[\s^2^(Fo^2^)+(0.0171P)^2^+1.7035P] where P=(Fo^2^+2Fc^2^)/3' was
changed to 'calc'. New tag '_refine_ls_weighting_details' was
created. The value of the new tag was set to
'w=1/[\s^2^(Fo^2^)+(0.0171P)^2^+1.7035P] where P=(Fo^2^+2Fc^2^)/3'.

Automatic conversion script
Id: cif_fix_values 3143 2015-03-26 13:38:13Z robertas 
;
_cod_original_cell_volume 1576.7(2)
_cod_original_sg_symbol_H-M Pnma
_cod_database_code 7009060

loop_
_symmetry_equiv_pos_as_xyz
'x, y, z'
'-x+1/2, -y, z+1/2'
'-x, y+1/2, -z'
'x+1/2, -y+1/2, -z+1/2'
'-x, -y, -z'
'x-1/2, y, -z-1/2'
'x, -y-1/2, z'
'-x-1/2, y-1/2, z-1/2'

loop_
_atom_site_aniso_label
_atom_site_aniso_U_11
_atom_site_aniso_U_22
_atom_site_aniso_U_33
_atom_site_aniso_U_23
_atom_site_aniso_U_13
_atom_site_aniso_U_12
Sm1 0.01822(11) 0.03006(12) 0.01846(11) 0.000 0.00494(10) 0.000
C1 0.0152(14) 0.027(2) 0.0172(13) -0.0029(11) 0.0017(10) -0.0010(11)
C2 0.0145(13) 0.0242(15) 0.0226(14) 0.0017(12) 0.0038(11) 0.0005(11)
C3 0.018(2) 0.029(2) 0.021(2) 0.000 0.001(2) 0.000
C4 0.038(2) 0.029(2) 0.027(2) -0.0056(15) -0.005(2) -0.004(2)
C5 0.026(2) 0.027(2) 0.036(2) 0.0062(14) 0.0022(14) 0.0046(13)
C6 0.019(2) 0.050(3) 0.034(2) 0.000 -0.007(2) 0.000
C7 0.026(2) 0.075(3) 0.054(2) -0.012(2) 0.007(2) -0.017(2)
C8 0.060(3) 0.033(2) 0.072(3) -0.009(2) 0.035(3) -0.014(2)
C9 0.064(3) 0.045(3) 0.058(3) 0.028(2) 0.027(2) 0.021(2)
C10 0.040(2) 0.106(4) 0.028(2) 0.023(2) 0.002(2) 0.018(2)

loop_
_atom_site_label
_atom_site_type_symbol
_atom_site_fract_x
_atom_site_fract_y
_atom_site_fract_z
_atom_site_U_iso_or_equiv
_atom_site_thermal_displace_type
_atom_site_occupancy
_atom_site_calc_flag
_atom_site_refinement_flags
_atom_site_disorder_group
Sm1 Sm 0.12253(2) 0.7500 -0.00241(2) 0.02224(8) Uani 1 d S .
C1 C 0.2370(3) 0.6948(2) -0.1936(2) 0.0196(6) Uani 1 d . .
C2 C 0.3215(3) 0.6608(2) -0.1071(2) 0.0204(6) Uani 1 d . .
C3 C 0.3737(4) 0.7500 -0.0536(3) 0.0223(8) Uani 1 d S .
C4 C 0.1578(4) 0.6271(3) -0.2710(3) 0.0313(8) Uani 1 d . .
C5 C 0.3518(3) 0.5495(3) -0.0773(3) 0.0300(7) Uani 1 d . .
C6 C 0.4707(5) 0.7500 0.0413(5) 0.0345(11) Uani 1 d S .
C7 C -0.1121(4) 0.6951(4) 0.0470(4) 0.0519(11) Uani 1 d . .
C8 C -0.0328(5) 0.6190(4) 0.0932(5) 0.0550(13) Uani 1 d . .
C9 C 0.0775(5) 0.6189(4) 0.1590(4) 0.0561(13) Uani 1 d . .
C10 C 0.1555(4) 0.6953(4) 0.2058(3) 0.0581(13) Uani 1 d . .
H1A H 0.1595(36) 0.5615(35) -0.2497(36) 0.046(12) Uiso 1 d . .
H1B H 0.1959(48) 0.6279(42) -0.3349(47) 0.085(18) Uiso 1 d . .
H1C H 0.0864(46) 0.6453(40) -0.2788(43) 0.070(17) Uiso 1 d . .
H5A H 0.3582(40) 0.5372(37) -0.0041(36) 0.054(13) Uiso 1 d . .
H5B H 0.4313(43) 0.5265(34) -0.1095(36) 0.058(13) Uiso 1 d . .
H5C H 0.2854(38) 0.5051(33) -0.0999(36) 0.050(12) Uiso 1 d . .
H6A H 0.5566(55) 0.7500 0.0177(41) 0.032(14) Uiso 1 d S .
H6B H 0.4679(36) 0.6877(30) 0.0815(35) 0.046(12) Uiso 1 d . .
H7 H -0.1827(53) 0.6663(44) -0.0092(40) 0.084(17) Uiso 1 d . .
H8 H -0.0491(52) 0.5623(44) 0.0690(48) 0.085(18) Uiso 1 d . .
H9 H 0.1158(49) 0.5581(49) 0.1659(52) 0.105(21) Uiso 1 d . .
H10 H 0.2146(42) 0.6763(35) 0.2455(42) 0.066(15) Uiso 1 d . .

loop_
_atom_type_symbol
_atom_type_description
_atom_type_scat_dispersion_real
_atom_type_scat_dispersion_imag
_atom_type_scat_source
C C 0.0033 0.0016 'International Tables Vol C Tables 4.2.6.8 and 6.1.1.4'
H H 0.0000 0.0000 'International Tables Vol C Tables 4.2.6.8 and 6.1.1.4'
Sm Sm -0.1638 3.4418 'International Tables Vol C Tables 4.2.6.8 and 6.1.1.4'

loop_
_geom_angle_atom_site_label_1
_geom_angle_atom_site_label_2
_geom_angle_atom_site_label_3
_geom_angle
_geom_angle_site_symmetry_1
_geom_angle_site_symmetry_3
_geom_angle_publ_flag
Cnt1 Sm1 Cnt2 164.3 . . yes
C10 Sm1 C10 31.8(3) 7_575 . no
C10 Sm1 C9 60.3(2) 7_575 . no
C10 Sm1 C9 31.3(2) . . no
C10 Sm1 C9 31.3(2) 7_575 7_575 no
C10 Sm1 C9 60.3(2) . 7_575 no
C9 Sm1 C9 81.7(2) . 7_575 no
C10 Sm1 C8 81.4(2) 7_575 . no
C10 Sm1 C8 59.6(2) . . no
C9 Sm1 C8 31.1(2) . . no
C9 Sm1 C8 89.65(14) 7_575 . no
C10 Sm1 C8 59.6(2) 7_575 7_575 no
C10 Sm1 C8 81.4(2) . 7_575 no
C9 Sm1 C8 89.65(14) . 7_575 no
C9 Sm1 C8 31.1(2) 7_575 7_575 no
C8 Sm1 C8 81.1(2) . 7_575 no
C10 Sm1 C7 89.35(14) 7_575 . no
C10 Sm1 C7 80.8(2) . . no
C9 Sm1 C7 59.3(2) . . no
C9 Sm1 C7 80.99(14) 7_575 . no
C8 Sm1 C7 31.0(2) . . no
C8 Sm1 C7 59.6(2) 7_575 . no
C10 Sm1 C7 80.8(2) 7_575 7_575 no
C10 Sm1 C7 89.35(14) . 7_575 no
C9 Sm1 C7 80.99(14) . 7_575 no
C9 Sm1 C7 59.3(2) 7_575 7_575 no
C8 Sm1 C7 59.6(2) . 7_575 no
C8 Sm1 C7 31.0(2) 7_575 7_575 no
C7 Sm1 C7 31.4(2) . 7_575 no
C10 Sm1 C1 132.44(12) 7_575 7_575 no
C10 Sm1 C1 145.34(12) . 7_575 no
C9 Sm1 C1 151.96(12) . 7_575 no
C9 Sm1 C1 122.03(13) 7_575 7_575 no
C8 Sm1 C1 145.63(13) . 7_575 no
C8 Sm1 C1 118.39(12) 7_575 7_575 no
C7 Sm1 C1 133.27(12) . 7_575 no
C7 Sm1 C1 122.67(11) 7_575 7_575 no
C10 Sm1 C1 145.34(12) 7_575 . no
C10 Sm1 C1 132.44(12) . . no
C9 Sm1 C1 122.03(13) . . no
C9 Sm1 C1 151.96(12) 7_575 . no
C8 Sm1 C1 118.39(12) . . no
C8 Sm1 C1 145.63(13) 7_575 . no
C7 Sm1 C1 122.67(11) . . no
C7 Sm1 C1 133.27(12) 7_575 . no
C1 Sm1 C1 31.24(13) 7_575 . no
C10 Sm1 C2 102.45(12) 7_575 7_575 no
C10 Sm1 C2 116.83(13) . 7_575 no
C9 Sm1 C2 139.48(13) . 7_575 no
C9 Sm1 C2 101.42(12) 7_575 7_575 no
C8 Sm1 C2 164.54(12) . 7_575 no
C8 Sm1 C2 113.90(12) 7_575 7_575 no
C7 Sm1 C2 161.13(13) . 7_575 no
C7 Sm1 C2 135.55(12) 7_575 7_575 no
C1 Sm1 C2 30.87(8) 7_575 7_575 no
C1 Sm1 C2 51.18(9) . 7_575 no
C10 Sm1 C2 116.83(13) 7_575 . no
C10 Sm1 C2 102.45(12) . . no
C9 Sm1 C2 101.42(12) . . no
C9 Sm1 C2 139.48(14) 7_575 . no
C8 Sm1 C2 113.90(12) . . no
C8 Sm1 C2 164.54(12) 7_575 . no
C7 Sm1 C2 135.55(12) . . no
C7 Sm1 C2 161.13(13) 7_575 . no
C1 Sm1 C2 51.18(9) 7_575 . no
C1 Sm1 C2 30.87(8) . . no
C2 Sm1 C2 50.90(12) 7_575 . no
C10 Sm1 C3 94.69(13) 7_575 . no
C10 Sm1 C3 94.69(13) . . no
C9 Sm1 C3 109.96(13) . . no
C9 Sm1 C3 109.96(13) 7_575 . no
C8 Sm1 C3 134.89(12) . . no
C8 Sm1 C3 134.89(12) 7_575 . no
C7 Sm1 C3 164.31(11) . . no
C7 Sm1 C3 164.31(11) 7_575 . no
C1 Sm1 C3 50.88(10) 7_575 . no
C1 Sm1 C3 50.88(10) . . no
C2 Sm1 C3 30.67(8) 7_575 . no
C2 Sm1 C3 30.67(8) . . no
C2 C1 C1 108.0(2) . 7_575 yes
C2 C1 C4 126.6(3) . . yes
C1 C1 C4 125.4(2) 7_575 . yes
C2 C1 Sm1 75.9(2) . . no
C1 C1 Sm1 74.38(6) 7_575 . no
C4 C1 Sm1 114.8(2) . . no
C1 C2 C3 107.9(3) . . yes
C1 C2 C5 126.3(3) . . yes
C3 C2 C5 125.8(3) . . yes
C1 C2 Sm1 73.2(2) . . no
C3 C2 Sm1 75.4(2) . . no
C5 C2 Sm1 117.7(2) . . no
C2 C3 C2 108.1(4) 7_575 . yes
C2 C3 C6 125.9(2) 7_575 . no
C2 C3 C6 125.9(2) . . yes
C2 C3 Sm1 74.0(2) 7_575 . no
C2 C3 Sm1 74.0(2) . . no
C6 C3 Sm1 119.4(3) . . no
C1 C4 H1A 111.8(27) . . no
C1 C4 H1B 105.6(35) . . no
H1A C4 H1B 104.6(44) . . no
C1 C4 H1C 114.7(37) . . no
H1A C4 H1C 109.8(43) . . no
H1B C4 H1C 109.7(49) . . no
C2 C5 H5A 114.5(31) . . no
C2 C5 H5B 112.5(26) . . no
H5A C5 H5B 105.4(36) . . no
C2 C5 H5C 111.0(25) . . no
H5A C5 H5C 102.9(37) . . no
H5B C5 H5C 110.0(36) . . no
C3 C6 H6A 115.1(30) . . no
C3 C6 H6B 110.7(25) . . no
H6A C6 H6B 100.3(27) . . no
C8 C7 C7 134.7(3) . 7_575 yes
C8 C7 Sm1 73.7(2) . . no
C7 C7 Sm1 74.31(11) 7_575 . no
C8 C7 H7 114.3(31) . . no
C7 C7 H7 110.5(31) 7_575 . no
Sm1 C7 H7 127.6(27) . . no
C9 C8 C7 135.3(4) . . yes
C9 C8 Sm1 73.9(2) . . no
C7 C8 Sm1 75.3(2) . . no
C9 C8 H8 111.9(43) . . no
C7 C8 H8 112.1(43) . . no
Sm1 C8 H8 124.9(40) . . no
C8 C9 C10 134.9(4) . . yes
C8 C9 Sm1 75.0(3) . . no
C10 C9 Sm1 73.7(2) . . no
C8 C9 H9 115.3(38) . . no
C10 C9 H9 109.0(38) . . no
Sm1 C9 H9 124.4(38) . . no
C9 C10 C10 135.1(3) . 7_575 yes
C9 C10 Sm1 74.9(2) . . no
C10 C10 Sm1 74.08(13) 7_575 . no
C9 C10 H10 117.3(34) . . no
C10 C10 H10 107.6(34) 7_575 . no
Sm1 C10 H10 137.0(34) . . no

loop_
_geom_bond_atom_site_label_1
_geom_bond_atom_site_label_2
_geom_bond_distance
_geom_bond_site_symmetry_2
_geom_bond_publ_flag
Sm1 C10 2.565(4) 7_575 no
Sm1 C10 2.565(4) . yes
Sm1 C9 2.580(4) . yes
Sm1 C9 2.580(4) 7_575 no
Sm1 C8 2.594(4) . yes
Sm1 C8 2.594(4) 7_575 no
Sm1 C7 2.615(4) . yes
Sm1 C7 2.615(4) 7_575 no
Sm1 C1 2.639(3) 7_575 no
Sm1 C1 2.639(3) . yes
Sm1 C2 2.673(3) 7_575 no
Sm1 C2 2.673(3) . yes
Sm1 C3 2.691(4) . yes
Sm1 Cnt1 2.374 . yes
Sm1 Cnt2 1.838 . yes
C1 C2 1.414(4) . yes
C1 C1 1.421(6) 7_575 yes
C1 C4 1.506(4) . yes
C2 C3 1.418(4) . yes
C2 C5 1.508(4) . yes
C3 C2 1.418(4) 7_575 no
C3 C6 1.505(6) . yes
C4 H1A 0.88(4) . no
C4 H1B 0.85(5) . no
C4 H1C 0.79(5) . no
C5 H5A 0.88(4) . no
C5 H5B 0.96(5) . no
C5 H5C 0.94(4) . no
C6 H6A 0.94(6) . no
C6 H6B 0.93(4) . no
C7 C8 1.392(7) . no
C7 C7 1.414(10) 7_575 yes
C7 H7 1.06(5) . no
C8 C9 1.387(8) . yes
C8 H8 0.80(5) . no
C9 C10 1.390(7) . yes
C9 H9 0.88(6) . no
C10 C10 1.407(11) 7_575 yes
C10 H10 0.81(5) . no
